data_2017233
loop_
_publ_author_name
'Langes, Christoph'
'Gelbrich, Thomas'
'Griesser, Ulrich J.'
'Kahlenberg, Volker'

_publ_section_title
;
 Codeine dihydrogen phosphate hemihydrate
;
_journal_coeditor_code FG3114
_journal_issue 8
_journal_name_full 'Acta Crystallographica Section C'
_journal_page_first o419
_journal_page_last o422
_journal_paper_doi 10.1107/S0108270109027164
_journal_volume 65
_journal_year 2009
_chemical_formula_iupac 'C18 H22 N O3 + , H2 O4 P - , 0.5H2 O'
_chemical_formula_moiety 'C18 H22 N O3 + , H2 O4 P - , 0.5H2 O'
_chemical_formula_sum 'C18 H25 N O7.5 P'
_chemical_formula_weight 406.36
_chemical_name_common 'codeine hydrogen dihydrogen phosphate hemihydrate'
_chemical_name_systematic
;
(5\a,6\a)-6-hydroxy-7,8-didehydro-4,5-epoxy-3-methoxy-17-methylmorphinanium
dihydrogen phosphate hemihydrate
;
_space_group_IT_number 4
_symmetry_cell_setting monoclinic
_symmetry_space_group_name_Hall 'P 2yb'
_symmetry_space_group_name_H-M 'P 1 21 1'
_atom_sites_solution_hydrogens geom
_atom_sites_solution_primary direct
_atom_sites_solution_secondary difmap
_cell_angle_alpha 90.00
_cell_angle_beta 99.778(3)
_cell_angle_gamma 90.00
_cell_formula_units_Z 4
_cell_length_a 6.9113(2)
_cell_length_b 33.4470(9)
_cell_length_c 8.0716(2)
_cell_measurement_reflns_used 8283
_cell_measurement_temperature 173(2)
_cell_measurement_theta_max 29.1977
_cell_measurement_theta_min 3.0381
_cell_volume 1838.74(9)
_computing_cell_refinement 'CrysAlis RED (Oxford Diffraction, 2003)'
_computing_data_collection 'CrysAlis CCD (Oxford Diffraction, 2003)'
_computing_data_reduction 'CrysAlis RED (Oxford Diffraction, 2003)'
_computing_molecular_graphics
;
XP/SHELXTL (Sheldrick, 2008) and Mercury (Bruno <i>et al.</i>,
2002)
;
_computing_publication_material 'publCIF (Westrip, 2009)'
_computing_structure_refinement 'SHELXL97 (Sheldrick, 2008)'
_computing_structure_solution 'SIR2002 (Burla <i>et al.</i>,  2003)'
_diffrn_ambient_temperature 173(2)
_diffrn_detector_area_resol_mean 10.3822
_diffrn_measured_fraction_theta_full 0.996
_diffrn_measured_fraction_theta_max 0.996
_diffrn_measurement_device_type 'Oxford Diffraction Gemini-R Ultra'
_diffrn_measurement_method '\w (1\% width)'
_diffrn_radiation_monochromator graphite
_diffrn_radiation_source 'fine-focus sealed tube'
_diffrn_radiation_type MoK\a
_diffrn_radiation_wavelength 0.71073
_diffrn_reflns_av_R_equivalents 0.0247
_diffrn_reflns_av_sigmaI/netI 0.0334
_diffrn_reflns_limit_h_max 6
_diffrn_reflns_limit_h_min -8
_diffrn_reflns_limit_k_max 33
_diffrn_reflns_limit_k_min -40
_diffrn_reflns_limit_l_max 9
_diffrn_reflns_limit_l_min -9
_diffrn_reflns_number 12119
_diffrn_reflns_theta_full 25.50
_diffrn_reflns_theta_max 25.50
_diffrn_reflns_theta_min 3.05
_exptl_absorpt_coefficient_mu 0.195
_exptl_absorpt_correction_type none
_exptl_crystal_colour colourless
_exptl_crystal_density_diffrn 1.468
_exptl_crystal_density_method 'not measured'
_exptl_crystal_description 'prismatic fragment'
_exptl_crystal_F_000 860
_exptl_crystal_size_max 0.32
_exptl_crystal_size_mid 0.16
_exptl_crystal_size_min 0.16
_refine_diff_density_max 0.517
_refine_diff_density_min -0.392
_refine_ls_abs_structure_details 'Flack (1983), with how many Friedel pairs?'
_refine_ls_abs_structure_Flack 0.10(9)
_refine_ls_extinction_method none
_refine_ls_goodness_of_fit_ref 1.019
_refine_ls_hydrogen_treatment mixed
_refine_ls_matrix_type full
_refine_ls_number_parameters 530
_refine_ls_number_reflns 5825
_refine_ls_number_restraints 12
_refine_ls_restrained_S_all 1.018
_refine_ls_R_factor_all 0.0496
_refine_ls_R_factor_gt 0.0455
_refine_ls_shift/su_max 0.000
_refine_ls_shift/su_mean 0.000
_refine_ls_structure_factor_coef Fsqd
_refine_ls_weighting_details 'calc w = 1/[\s^2^(Fo^2^)+(0.0799P)^2^+0.6365P] where P=(Fo^2^+2Fc^2^)/3'
_refine_ls_weighting_scheme calc
_refine_ls_wR_factor_gt 0.1130
_refine_ls_wR_factor_ref 0.1148
_reflns_number_gt 5393
_reflns_number_total 5825
_reflns_threshold_expression I>2\s(I)
_cod_data_source_file fg3114.cif
_cod_data_source_block I
_cod_original_sg_symbol_H-M 'P 21'
_cod_original_formula_sum 'C18 H25 N O7.50 P'
_cod_database_code 2017233
_cod_database_fobs_code 2017233

loop_
_symmetry_equiv_pos_as_xyz
'x, y, z'
'-x, y+1/2, -z'

loop_
_atom_site_type_symbol
_atom_site_label
_atom_site_fract_x
_atom_site_fract_y
_atom_site_fract_z
_atom_site_U_iso_or_equiv
_atom_site_adp_type
_atom_site_calc_flag
_atom_site_refinement_flags
_atom_site_occupancy
_atom_site_disorder_assembly
_atom_site_disorder_group
O O1 0.7497(4) 0.55224(7) 0.7220(3) 0.0237(5) Uani d . 1 . .
O O2 0.1919(4) 0.46152(7) 0.8492(3) 0.0237(5) Uani d D 1 . .
H H2 0.227(6) 0.4847(7) 0.845(5) 0.028 Uiso d D 1 . .
O O3 0.5612(3) 0.47199(7) 0.7674(3) 0.0181(5) Uani d . 1 . .
N N1 0.5601(4) 0.36418(8) 0.2909(3) 0.0182(6) Uani d D 1 . .
H H1 0.482(5) 0.3467(9) 0.327(4) 0.022 Uiso d D 1 . .
C C1 0.7123(5) 0.50307(11) 0.3123(4) 0.0210(7) Uani d . 1 . .
H H1B 0.7361 0.5101 0.2035 0.025 Uiso calc R 1 . .
C C2 0.7553(5) 0.53014(10) 0.4441(4) 0.0204(7) Uani d . 1 . .
H H2B 0.8135 0.5550 0.4242 0.024 Uiso calc R 1 . .
C C3 0.7160(4) 0.52209(10) 0.6043(4) 0.0168(7) Uani d . 1 . .
C C4 0.6350(5) 0.48440(10) 0.6283(4) 0.0165(7) Uani d . 1 . .
C C5 0.4635(5) 0.43353(9) 0.7259(4) 0.0156(7) Uani d . 1 . .
H H5B 0.5102 0.4137 0.8165 0.019 Uiso calc R 1 . .
C C6 0.2380(5) 0.43935(10) 0.7104(4) 0.0183(7) Uani d . 1 . .
H H6B 0.1812 0.4121 0.7187 0.022 Uiso calc R 1 . .
C C7 0.1473(5) 0.45537(10) 0.5439(4) 0.0207(7) Uani d . 1 . .
H H7BA 0.0526 0.4762 0.5378 0.025 Uiso calc R 1 . .
C C8 0.1963(5) 0.44112(10) 0.4034(4) 0.0193(7) Uani d . 1 . .
H H8BA 0.1363 0.4511 0.2967 0.023 Uiso calc R 1 . .
C C9 0.4355(5) 0.40152(10) 0.2569(4) 0.0176(7) Uani d . 1 . .
H H9B 0.3244 0.3954 0.1638 0.021 Uiso calc R 1 . .
C C10 0.5523(5) 0.43667(10) 0.2001(4) 0.0218(7) Uani d . 1 . .
H H10C 0.6626 0.4258 0.1501 0.026 Uiso calc R 1 . .
H H10D 0.4657 0.4517 0.1112 0.026 Uiso calc R 1 . .
C C11 0.6333(5) 0.46520(10) 0.3395(4) 0.0162(7) Uani d . 1 . .
C C12 0.6096(4) 0.45709(10) 0.5014(4) 0.0152(7) Uani d . 1 . .
C C13 0.5219(4) 0.41939(9) 0.5583(4) 0.0142(6) Uani d . 1 . .
C C14 0.3493(5) 0.40881(10) 0.4174(4) 0.0163(6) Uani d . 1 . .
H H14B 0.2889 0.3833 0.4484 0.020 Uiso calc R 1 . .
C C15 0.6695(5) 0.38424(10) 0.5869(4) 0.0175(7) Uani d . 1 . .
H H15C 0.7860 0.3926 0.6685 0.021 Uiso calc R 1 . .
H H15D 0.6078 0.3614 0.6363 0.021 Uiso calc R 1 . .
C C16 0.7352(5) 0.37061(10) 0.4249(4) 0.0188(7) Uani d . 1 . .
H H16C 0.8218 0.3911 0.3877 0.023 Uiso calc R 1 . .
H H16D 0.8106 0.3454 0.4454 0.023 Uiso calc R 1 . .
C C17 0.6156(5) 0.34674(11) 0.1355(4) 0.0244(8) Uani d . 1 . .
H H17E 0.7122 0.3641 0.0954 0.037 Uiso calc R 1 . .
H H17F 0.4985 0.3446 0.0484 0.037 Uiso calc R 1 . .
H H17G 0.6724 0.3201 0.1605 0.037 Uiso calc R 1 . .
C C18 0.7774(5) 0.54043(11) 0.8942(4) 0.0244(8) Uani d . 1 . .
H H18D 0.6518 0.5316 0.9225 0.037 Uiso calc R 1 . .
H H18E 0.8270 0.5632 0.9655 0.037 Uiso calc R 1 . .
H H18F 0.8723 0.5184 0.9129 0.037 Uiso calc R 1 . .
O O1A 0.2322(4) 0.54616(7) 0.8095(3) 0.0265(6) Uani d . 1 . .
O O2A -0.3450(4) 0.63779(8) 0.6868(4) 0.0432(8) Uani d D 1 . .
H H2' -0.291(7) 0.6164(9) 0.699(6) 0.052 Uiso d D 1 . .
O O3A 0.0512(4) 0.62916(7) 0.7809(3) 0.0242(5) Uani d . 1 . .
N N1A 0.2297(4) 0.72176(9) 1.3122(4) 0.0245(7) Uani d D 1 . .
H H1' 0.151(5) 0.7422(9) 1.294(5) 0.029 Uiso d D 1 . .
C C1A 0.3185(6) 0.58439(12) 1.2382(5) 0.0292(8) Uani d . 1 . .
H H1AA 0.3700 0.5741 1.3465 0.035 Uiso calc R 1 . .
C C2A 0.3206(5) 0.56109(11) 1.0979(5) 0.0248(8) Uani d . 1 . .
H H2A 0.3800 0.5354 1.1116 0.030 Uiso calc R 1 . .
C C3A 0.2394(5) 0.57363(10) 0.9374(4) 0.0185(7) Uani d . 1 . .
C C4A 0.1603(5) 0.61211(10) 0.9217(4) 0.0191(7) Uani d . 1 . .
C C5A -0.0379(5) 0.66622(10) 0.8353(4) 0.0233(8) Uani d . 1 . .
H H5A -0.0199 0.6884 0.7564 0.028 Uiso calc R 1 . .
C C6A -0.2585(5) 0.65951(11) 0.8324(5) 0.0311(9) Uani d . 1 . .
H H6A -0.3198 0.6867 0.8203 0.037 Uiso calc R 1 . .
C C7A -0.3046(5) 0.64306(11) 0.9930(5) 0.0299(9) Uani d . 1 . .
H H7AB -0.4030 0.6231 0.9889 0.036 Uiso calc R 1 . .
C C8A -0.2119(5) 0.65560(11) 1.1413(5) 0.0282(8) Uani d . 1 . .
H H8AB -0.2482 0.6457 1.2420 0.034 Uiso calc R 1 . .
C C9A 0.0904(5) 0.68707(10) 1.3181(4) 0.0228(7) Uani d . 1 . .
H H9A 0.0092 0.6933 1.4062 0.027 Uiso calc R 1 . .
C C10A 0.1994(6) 0.64772(11) 1.3688(4) 0.0267(8) Uani d . 1 . .
H H10A 0.3255 0.6539 1.4424 0.032 Uiso calc R 1 . .
H H10B 0.1200 0.6315 1.4348 0.032 Uiso calc R 1 . .
C C11A 0.2404(5) 0.62328(10) 1.2219(4) 0.0222(7) Uani d . 1 . .
C C12A 0.1738(5) 0.63628(9) 1.0614(4) 0.0171(7) Uani d . 1 . .
C C13A 0.0772(5) 0.67605(9) 1.0122(4) 0.0182(7) Uani d . 1 . .
C C14A -0.0489(5) 0.68559(10) 1.1484(4) 0.0218(7) Uani d . 1 . .
H H14C -0.1085 0.7127 1.1248 0.026 Uiso calc R 1 . .
C C15A 0.2257(5) 0.71002(10) 1.0084(4) 0.0219(7) Uani d . 1 . .
H H15A 0.3112 0.7034 0.9254 0.026 Uiso calc R 1 . .
H H15B 0.1540 0.7349 0.9711 0.026 Uiso calc R 1 . .
C C16A 0.3526(5) 0.71706(11) 1.1787(5) 0.0269(8) Uani d . 1 . .
H H16A 0.4432 0.6942 1.2067 0.032 Uiso calc R 1 . .
H H16B 0.4327 0.7414 1.1738 0.032 Uiso calc R 1 . .
C C17A 0.3549(6) 0.73019(13) 1.4793(5) 0.0371(10) Uani d . 1 . .
H H17A 0.4633 0.7109 1.4994 0.056 Uiso calc R 1 . .
H H17B 0.2752 0.7278 1.5683 0.056 Uiso calc R 1 . .
H H17C 0.4080 0.7574 1.4794 0.056 Uiso calc R 1 . .
C C18A 0.2487(5) 0.56154(11) 0.6469(4) 0.0236(8) Uani d . 1 . .
H H18A 0.1249 0.5743 0.5971 0.035 Uiso calc R 1 . .
H H18B 0.2773 0.5396 0.5745 0.035 Uiso calc R 1 . .
H H18C 0.3551 0.5812 0.6580 0.035 Uiso calc R 1 . .
P P1 0.14829(13) 0.30863(3) 0.80912(11) 0.0224(2) Uani d . 1 . .
O O1P 0.0691(5) 0.33355(8) 0.9366(3) 0.0365(7) Uani d . 1 . .
O O2P 0.3034(4) 0.27828(9) 0.8965(3) 0.0325(6) Uani d D 1 . .
H H2P 0.298(7) 0.2735(14) 0.995(3) 0.039 Uiso d D 1 . .
O O3P -0.0025(4) 0.28590(8) 0.6872(3) 0.0289(6) Uani d . 1 . .
O O4P 0.2637(5) 0.33724(8) 0.7065(3) 0.0378(7) Uani d D 1 . .
H H4P 0.301(7) 0.3274(13) 0.623(4) 0.045 Uiso d D 1 . .
P P2 0.20431(13) 0.28152(3) 0.31333(10) 0.0209(2) Uani d . 1 . .
O O5P 0.1133(5) 0.25202(9) 0.4298(3) 0.0442(8) Uani d D 1 . .
H H5P 0.098(8) 0.2635(14) 0.516(4) 0.053 Uiso d D 1 . .
O O6P 0.2978(4) 0.25740(8) 0.1937(3) 0.0349(7) Uani d . 1 . .
O O7P 0.0241(5) 0.30399(15) 0.2190(4) 0.0712(13) Uani d D 1 . .
H H7P 0.018(10) 0.301(2) 0.116(3) 0.085 Uiso d D 1 . .
O O8P 0.3404(4) 0.30920(8) 0.4242(3) 0.0335(6) Uani d . 1 . .
O O1W -0.0600(4) 0.41038(8) 1.0012(4) 0.0343(6) Uani d D 1 . .
H H1W -0.028(7) 0.3880(6) 0.973(5) 0.041 Uiso d D 1 . .
H H2W -0.001(6) 0.4278(8) 0.959(5) 0.041 Uiso d D 1 . .

loop_
_atom_site_aniso_label
_atom_site_aniso_U_11
_atom_site_aniso_U_22
_atom_site_aniso_U_33
_atom_site_aniso_U_12
_atom_site_aniso_U_13
_atom_site_aniso_U_23
O1 0.0282(13) 0.0159(12) 0.0261(12) -0.0048(10) 0.0025(10) -0.0049(10)
O2 0.0287(13) 0.0195(12) 0.0269(13) -0.0035(11) 0.0160(11) -0.0051(11)
O3 0.0241(12) 0.0175(11) 0.0132(10) -0.0072(9) 0.0042(9) -0.0040(9)
N1 0.0159(14) 0.0204(14) 0.0191(14) -0.0044(11) 0.0050(11) -0.0037(12)
C1 0.0171(16) 0.0304(19) 0.0154(16) 0.0008(14) 0.0019(13) 0.0078(15)
C2 0.0133(15) 0.0194(17) 0.0287(18) 0.0000(13) 0.0042(14) 0.0056(15)
C3 0.0133(15) 0.0153(16) 0.0206(16) 0.0058(13) 0.0000(13) -0.0008(13)
C4 0.0113(15) 0.0217(16) 0.0154(15) 0.0029(13) -0.0010(12) 0.0002(13)
C5 0.0215(17) 0.0118(15) 0.0141(15) -0.0054(13) 0.0047(13) 0.0006(13)
C6 0.0209(16) 0.0158(16) 0.0206(16) -0.0048(13) 0.0102(13) -0.0042(14)
C7 0.0119(15) 0.0192(16) 0.0319(18) 0.0001(13) 0.0065(14) -0.0053(15)
C8 0.0118(15) 0.0253(18) 0.0195(17) -0.0037(14) -0.0009(13) -0.0013(15)
C9 0.0140(15) 0.0220(17) 0.0159(15) 0.0015(13) 0.0004(12) -0.0005(13)
C10 0.0228(17) 0.0236(18) 0.0200(16) 0.0058(15) 0.0066(14) 0.0015(15)
C11 0.0140(15) 0.0195(16) 0.0140(15) 0.0018(13) -0.0010(13) 0.0007(13)
C12 0.0068(14) 0.0216(17) 0.0157(15) 0.0018(12) -0.0025(12) -0.0011(13)
C13 0.0133(15) 0.0153(15) 0.0137(15) -0.0009(13) 0.0011(12) -0.0023(12)
C14 0.0145(15) 0.0172(16) 0.0170(15) -0.0023(13) 0.0019(12) -0.0011(13)
C15 0.0188(16) 0.0143(15) 0.0187(16) -0.0002(13) 0.0006(13) 0.0012(14)
C16 0.0134(15) 0.0156(16) 0.0261(17) 0.0000(13) -0.0005(13) -0.0011(14)
C17 0.0210(18) 0.0273(19) 0.0255(18) -0.0020(15) 0.0049(14) -0.0080(16)
C18 0.0247(18) 0.0280(19) 0.0213(17) -0.0031(15) 0.0064(15) -0.0055(15)
O1A 0.0341(14) 0.0191(12) 0.0273(13) 0.0045(11) 0.0082(11) -0.0026(11)
O2A 0.0375(17) 0.0243(15) 0.0571(18) 0.0065(13) -0.0224(14) -0.0089(14)
O3A 0.0286(13) 0.0166(12) 0.0240(12) 0.0053(10) -0.0056(10) -0.0025(10)
N1A 0.0158(15) 0.0224(16) 0.0340(17) 0.0028(12) 0.0000(13) -0.0068(13)
C1A 0.032(2) 0.031(2) 0.0251(19) 0.0136(16) 0.0089(15) 0.0088(17)
C2A 0.0258(18) 0.0202(18) 0.0304(19) 0.0103(15) 0.0106(15) 0.0023(15)
C3A 0.0167(16) 0.0187(17) 0.0218(16) -0.0009(13) 0.0080(13) -0.0026(14)
C4A 0.0165(16) 0.0186(16) 0.0217(17) -0.0023(13) 0.0018(13) 0.0053(14)
C5A 0.0268(18) 0.0137(16) 0.0275(18) 0.0047(14) -0.0010(15) -0.0007(14)
C6A 0.0217(19) 0.0173(19) 0.047(2) 0.0072(15) -0.0136(16) -0.0085(17)
C7A 0.0124(16) 0.0194(17) 0.057(2) 0.0024(14) 0.0044(16) -0.0054(18)
C8A 0.0161(17) 0.0214(18) 0.048(2) -0.0001(14) 0.0089(16) -0.0025(17)
C9A 0.0186(16) 0.0217(17) 0.0277(19) 0.0045(14) 0.0026(14) -0.0005(15)
C10A 0.0314(19) 0.030(2) 0.0187(16) 0.0105(17) 0.0034(15) 0.0033(15)
C11A 0.0214(18) 0.0248(19) 0.0209(17) 0.0033(15) 0.0055(14) 0.0022(15)
C12A 0.0144(15) 0.0146(15) 0.0235(17) 0.0024(12) 0.0070(13) 0.0003(14)
C13A 0.0140(16) 0.0116(15) 0.0274(18) 0.0020(12) -0.0006(13) 0.0026(13)
C14A 0.0134(16) 0.0140(16) 0.037(2) 0.0020(13) 0.0030(14) -0.0009(15)
C15A 0.0203(17) 0.0176(17) 0.0286(19) -0.0016(14) 0.0067(15) -0.0009(14)
C16A 0.0161(17) 0.0236(19) 0.042(2) -0.0031(14) 0.0064(16) -0.0036(16)
C17A 0.025(2) 0.047(3) 0.034(2) 0.0026(18) -0.0079(17) -0.0129(19)
C18A 0.0261(19) 0.0268(19) 0.0190(17) -0.0008(15) 0.0070(14) -0.0018(15)
P1 0.0285(5) 0.0184(4) 0.0216(4) -0.0020(4) 0.0084(4) -0.0007(4)
O1P 0.0549(18) 0.0278(14) 0.0310(15) 0.0114(13) 0.0194(13) 0.0026(12)
O2P 0.0413(16) 0.0394(15) 0.0185(12) 0.0127(13) 0.0104(11) -0.0027(12)
O3P 0.0303(14) 0.0305(14) 0.0259(12) -0.0089(11) 0.0044(10) 0.0040(11)
O4P 0.0580(19) 0.0293(15) 0.0310(15) -0.0236(14) 0.0214(14) -0.0088(13)
P2 0.0214(4) 0.0231(5) 0.0182(4) -0.0040(4) 0.0036(4) 0.0006(4)
O5P 0.071(2) 0.0366(16) 0.0293(15) -0.0330(16) 0.0213(15) -0.0104(13)
O6P 0.0569(19) 0.0252(14) 0.0247(14) 0.0009(13) 0.0132(13) -0.0020(11)
O7P 0.050(2) 0.138(4) 0.0271(15) 0.048(2) 0.0129(15) 0.023(2)
O8P 0.0394(15) 0.0362(15) 0.0281(13) -0.0188(13) 0.0143(12) -0.0093(13)
O1W 0.0364(16) 0.0260(14) 0.0457(17) -0.0040(13) 0.0218(13) -0.0025(14)

loop_
_atom_type_symbol
_atom_type_description
_atom_type_scat_dispersion_real
_atom_type_scat_dispersion_imag
_atom_type_scat_source
C C 0.0033 0.0016 'International Tables Vol C Tables 4.2.6.8 and 6.1.1.4'
H H 0.0000 0.0000 'International Tables Vol C Tables 4.2.6.8 and 6.1.1.4'
N N 0.0061 0.0033 'International Tables Vol C Tables 4.2.6.8 and 6.1.1.4'
O O 0.0106 0.0060 'International Tables Vol C Tables 4.2.6.8 and 6.1.1.4'
P P 0.1023 0.0942 'International Tables Vol C Tables 4.2.6.8 and 6.1.1.4'

loop_
_geom_angle_atom_site_label_1
_geom_angle_atom_site_label_2
_geom_angle_atom_site_label_3
_geom_angle_site_symmetry_1
_geom_angle_site_symmetry_3
_geom_angle
_geom_angle_publ_flag
C3 O1 C18 . . 116.6(3) ?
C6 O2 H2 . . 111(3) ?
C4 O3 C5 . . 107.4(2) ?
C17 N1 C16 . . 111.9(3) ?
C17 N1 C9 . . 112.9(3) ?
C16 N1 C9 . . 112.2(2) ?
C17 N1 H1 . . 106(2) ?
C16 N1 H1 . . 109(2) ?
C9 N1 H1 . . 104(3) ?
C2 C1 C11 . . 120.2(3) ?
C2 C1 H1B . . 119.9 ?
C11 C1 H1B . . 119.9 ?
C1 C2 C3 . . 122.3(3) ?
C1 C2 H2B . . 118.8 ?
C3 C2 H2B . . 118.8 ?
O1 C3 C2 . . 117.5(3) ?
O1 C3 C4 . . 125.9(3) ?
C2 C3 C4 . . 116.5(3) ?
C12 C4 O3 . . 113.2(3) ?
C12 C4 C3 . . 120.1(3) ?
O3 C4 C3 . . 126.5(3) ?
O3 C5 C13 . . 106.8(2) ?
O3 C5 C6 . . 109.0(3) ?
C13 C5 C6 . . 112.0(2) ?
O3 C5 H5B . . 109.7 ?
C13 C5 H5B . . 109.7 ?
C6 C5 H5B . . 109.7 ?
O2 C6 C7 . . 114.1(3) ?
O2 C6 C5 . . 110.9(3) ?
C7 C6 C5 . . 112.4(3) ?
O2 C6 H6B . . 106.3 ?
C7 C6 H6B . . 106.3 ?
C5 C6 H6B . . 106.3 ?
C8 C7 C6 . . 121.0(3) ?
C8 C7 H7BA . . 119.5 ?
C6 C7 H7BA . . 119.5 ?
C7 C8 C14 . . 118.2(3) ?
C7 C8 H8BA . . 120.9 ?
C14 C8 H8BA . . 120.9 ?
N1 C9 C14 . . 105.6(2) ?
N1 C9 C10 . . 111.9(3) ?
C14 C9 C10 . . 115.4(3) ?
N1 C9 H9B . . 107.9 ?
C14 C9 H9B . . 107.9 ?
C10 C9 H9B . . 107.9 ?
C11 C10 C9 . . 114.1(3) ?
C11 C10 H10C . . 108.7 ?
C9 C10 H10C . . 108.7 ?
C11 C10 H10D . . 108.7 ?
C9 C10 H10D . . 108.7 ?
H10C C10 H10D . . 107.6 ?
C12 C11 C1 . . 116.0(3) ?
C12 C11 C10 . . 119.7(3) ?
C1 C11 C10 . . 123.8(3) ?
C4 C12 C11 . . 124.3(3) ?
C4 C12 C13 . . 109.9(3) ?
C11 C12 C13 . . 125.2(3) ?
C12 C13 C14 . . 105.6(2) ?
C12 C13 C15 . . 113.1(3) ?
C14 C13 C15 . . 110.1(2) ?
C12 C13 C5 . . 100.9(2) ?
C14 C13 C5 . . 115.5(3) ?
C15 C13 C5 . . 111.4(3) ?
C8 C14 C9 . . 114.8(3) ?
C8 C14 C13 . . 109.7(3) ?
C9 C14 C13 . . 107.2(3) ?
C8 C14 H14B . . 108.3 ?
C9 C14 H14B . . 108.3 ?
C13 C14 H14B . . 108.3 ?
C16 C15 C13 . . 112.6(3) ?
C16 C15 H15C . . 109.1 ?
C13 C15 H15C . . 109.1 ?
C16 C15 H15D . . 109.1 ?
C13 C15 H15D . . 109.1 ?
H15C C15 H15D . . 107.8 ?
N1 C16 C15 . . 109.9(3) ?
N1 C16 H16C . . 109.7 ?
C15 C16 H16C . . 109.7 ?
N1 C16 H16D . . 109.7 ?
C15 C16 H16D . . 109.7 ?
H16C C16 H16D . . 108.2 ?
N1 C17 H17E . . 109.5 ?
N1 C17 H17F . . 109.5 ?
H17E C17 H17F . . 109.5 ?
N1 C17 H17G . . 109.5 ?
H17E C17 H17G . . 109.5 ?
H17F C17 H17G . . 109.5 ?
O1 C18 H18D . . 109.5 ?
O1 C18 H18E . . 109.5 ?
H18D C18 H18E . . 109.5 ?
O1 C18 H18F . . 109.5 ?
H18D C18 H18F . . 109.5 ?
H18E C18 H18F . . 109.5 ?
C3A O1A C18A . . 116.7(3) ?
C6A O2A H2' . . 103(4) ?
C4A O3A C5A . . 107.3(2) ?
C16A N1A C17A . . 111.0(3) ?
C16A N1A C9A . . 112.7(3) ?
C17A N1A C9A . . 112.9(3) ?
C16A N1A H1' . . 112(3) ?
C17A N1A H1' . . 105(3) ?
C9A N1A H1' . . 103(3) ?
C2A C1A C11A . . 120.3(3) ?
C2A C1A H1AA . . 119.9 ?
C11A C1A H1AA . . 119.9 ?
C1A C2A C3A . . 122.6(3) ?
C1A C2A H2A . . 118.7 ?
C3A C2A H2A . . 118.7 ?
O1A C3A C2A . . 117.1(3) ?
O1A C3A C4A . . 125.7(3) ?
C2A C3A C4A . . 117.0(3) ?
O3A C4A C12A . . 112.6(3) ?
O3A C4A C3A . . 127.4(3) ?
C12A C4A C3A . . 119.7(3) ?
O3A C5A C6A . . 109.5(3) ?
O3A C5A C13A . . 106.1(3) ?
C6A C5A C13A . . 113.5(3) ?
O3A C5A H5A . . 109.2 ?
C6A C5A H5A . . 109.2 ?
C13A C5A H5A . . 109.2 ?
O2A C6A C7A . . 114.0(3) ?
O2A C6A C5A . . 111.3(3) ?
C7A C6A C5A . . 113.5(3) ?
O2A C6A H6A . . 105.7 ?
C7A C6A H6A . . 105.7 ?
C5A C6A H6A . . 105.7 ?
C8A C7A C6A . . 121.7(3) ?
C8A C7A H7AB . . 119.1 ?
C6A C7A H7AB . . 119.1 ?
C7A C8A C14A . . 119.3(4) ?
C7A C8A H8AB . . 120.3 ?
C14A C8A H8AB . . 120.3 ?
N1A C9A C14A . . 107.6(3) ?
N1A C9A C10A . . 112.3(3) ?
C14A C9A C10A . . 114.5(3) ?
N1A C9A H9A . . 107.4 ?
C14A C9A H9A . . 107.4 ?
C10A C9A H9A . . 107.4 ?
C11A C10A C9A . . 113.9(3) ?
C11A C10A H10A . . 108.8 ?
C9A C10A H10A . . 108.8 ?
C11A C10A H10B . . 108.8 ?
C9A C10A H10B . . 108.8 ?
H10A C10A H10B . . 107.7 ?
C12A C11A C1A . . 116.4(3) ?
C12A C11A C10A . . 119.6(3) ?
C1A C11A C10A . . 123.3(3) ?
C11A C12A C4A . . 123.6(3) ?
C11A C12A C13A . . 126.2(3) ?
C4A C12A C13A . . 109.7(3) ?
C12A C13A C15A . . 112.9(3) ?
C12A C13A C14A . . 105.8(3) ?
C15A C13A C14A . . 108.7(3) ?
C12A C13A C5A . . 101.0(3) ?
C15A C13A C5A . . 112.3(3) ?
C14A C13A C5A . . 115.8(3) ?
C8A C14A C9A . . 114.1(3) ?
C8A C14A C13A . . 110.1(3) ?
C9A C14A C13A . . 107.3(3) ?
C8A C14A H14C . . 108.4 ?
C9A C14A H14C . . 108.4 ?
C13A C14A H14C . . 108.4 ?
C16A C15A C13A . . 112.5(3) ?
C16A C15A H15A . . 109.1 ?
C13A C15A H15A . . 109.1 ?
C16A C15A H15B . . 109.1 ?
C13A C15A H15B . . 109.1 ?
H15A C15A H15B . . 107.8 ?
N1A C16A C15A . . 111.0(3) ?
N1A C16A H16A . . 109.4 ?
C15A C16A H16A . . 109.4 ?
N1A C16A H16B . . 109.4 ?
C15A C16A H16B . . 109.4 ?
H16A C16A H16B . . 108.0 ?
N1A C17A H17A . . 109.5 ?
N1A C17A H17B . . 109.5 ?
H17A C17A H17B . . 109.5 ?
N1A C17A H17C . . 109.5 ?
H17A C17A H17C . . 109.5 ?
H17B C17A H17C . . 109.5 ?
O1A C18A H18A . . 109.5 ?
O1A C18A H18B . . 109.5 ?
H18A C18A H18B . . 109.5 ?
O1A C18A H18C . . 109.5 ?
H18A C18A H18C . . 109.5 ?
H18B C18A H18C . . 109.5 ?
O1P P1 O3P . . 115.80(17) ?
O1P P1 O2P . . 110.82(15) ?
O3P P1 O2P . . 108.23(15) ?
O1P P1 O4P . . 107.52(16) ?
O3P P1 O4P . . 108.61(14) ?
O2P P1 O4P . . 105.34(17) ?
P1 O2P H2P . . 115(3) ?
P1 O4P H4P . . 116(3) ?
O6P P2 O8P . . 115.08(16) ?
O6P P2 O7P . . 110.35(17) ?
O8P P2 O7P . . 111.5(2) ?
O6P P2 O5P . . 108.11(16) ?
O8P P2 O5P . . 107.76(14) ?
O7P P2 O5P . . 103.3(2) ?
P2 O5P H5P . . 110(4) ?
P2 O7P H7P . . 110(5) ?
H1W O1W H2W . . 110(3) ?

loop_
_geom_bond_atom_site_label_1
_geom_bond_atom_site_label_2
_geom_bond_site_symmetry_2
_geom_bond_distance
_geom_bond_publ_flag
O1 C3 . 1.378(4) ?
O1 C18 . 1.427(4) ?
O2 C6 . 1.424(4) ?
O2 H2 . 0.814(19) ?
O3 C4 . 1.374(4) ?
O3 C5 . 1.465(4) ?
N1 C17 . 1.491(4) ?
N1 C16 . 1.495(4) ?
N1 C9 . 1.515(4) ?
N1 H1 . 0.878(19) ?
C1 C2 . 1.390(5) ?
C1 C11 . 1.411(5) ?
C1 H1B . 0.9500 ?
C2 C3 . 1.392(5) ?
C2 H2B . 0.9500 ?
C3 C4 . 1.406(5) ?
C4 C12 . 1.361(5) ?
C5 C13 . 1.550(4) ?
C5 C6 . 1.554(5) ?
C5 H5B . 1.0000 ?
C6 C7 . 1.483(5) ?
C6 H6B . 1.0000 ?
C7 C8 . 1.326(5) ?
C7 H7BA . 0.9500 ?
C8 C14 . 1.503(5) ?
C8 H8BA . 0.9500 ?
C9 C14 . 1.535(4) ?
C9 C10 . 1.539(5) ?
C9 H9B . 1.0000 ?
C10 C11 . 1.509(5) ?
C10 H10C . 0.9900 ?
C10 H10D . 0.9900 ?
C11 C12 . 1.371(4) ?
C12 C13 . 1.504(4) ?
C13 C14 . 1.543(4) ?
C13 C15 . 1.548(4) ?
C14 H14B . 1.0000 ?
C15 C16 . 1.525(4) ?
C15 H15C . 0.9900 ?
C15 H15D . 0.9900 ?
C16 H16C . 0.9900 ?
C16 H16D . 0.9900 ?
C17 H17E . 0.9800 ?
C17 H17F . 0.9800 ?
C17 H17G . 0.9800 ?
C18 H18D . 0.9800 ?
C18 H18E . 0.9800 ?
C18 H18F . 0.9800 ?
O1A C3A . 1.377(4) ?
O1A C18A . 1.432(4) ?
O2A C6A . 1.424(5) ?
O2A H2' . 0.81(2) ?
O3A C4A . 1.377(4) ?
O3A C5A . 1.484(4) ?
N1A C16A . 1.490(5) ?
N1A C17A . 1.501(5) ?
N1A C9A . 1.514(5) ?
N1A H1' . 0.868(19) ?
C1A C2A . 1.377(5) ?
C1A C11A . 1.406(5) ?
C1A H1AA . 0.9500 ?
C2A C3A . 1.386(5) ?
C2A H2A . 0.9500 ?
C3A C4A . 1.396(5) ?
C4A C12A . 1.377(5) ?
C5A C6A . 1.537(5) ?
C5A C13A . 1.547(5) ?
C5A H5A . 1.0000 ?
C6A C7A . 1.491(6) ?
C6A H6A . 1.0000 ?
C7A C8A . 1.326(5) ?
C7A H7AB . 0.9500 ?
C8A C14A . 1.502(5) ?
C8A H8AB . 0.9500 ?
C9A C14A . 1.536(5) ?
C9A C10A . 1.537(5) ?
C9A H9A . 1.0000 ?
C10A C11A . 1.506(5) ?
C10A H10A . 0.9900 ?
C10A H10B . 0.9900 ?
C11A C12A . 1.370(5) ?
C12A C13A . 1.511(4) ?
C13A C15A . 1.535(5) ?
C13A C14A . 1.547(5) ?
C14A H14C . 1.0000 ?
C15A C16A . 1.518(5) ?
C15A H15A . 0.9900 ?
C15A H15B . 0.9900 ?
C16A H16A . 0.9900 ?
C16A H16B . 0.9900 ?
C17A H17A . 0.9800 ?
C17A H17B . 0.9800 ?
C17A H17C . 0.9800 ?
C18A H18A . 0.9800 ?
C18A H18B . 0.9800 ?
C18A H18C . 0.9800 ?
P1 O1P . 1.498(3) ?
P1 O3P . 1.511(3) ?
P1 O2P . 1.556(3) ?
P1 O4P . 1.569(3) ?
O2P H2P . 0.821(19) ?
O4P H4P . 0.829(19) ?
P2 O6P . 1.487(3) ?
P2 O8P . 1.502(3) ?
P2 O7P . 1.541(3) ?
P2 O5P . 1.567(3) ?
O5P H5P . 0.816(19) ?
O7P H7P . 0.83(2) ?
O1W H1W . 0.825(19) ?
O1W H2W . 0.817(19) ?

loop_
_geom_hbond_atom_site_label_D
_geom_hbond_atom_site_label_H
_geom_hbond_atom_site_label_A
_geom_hbond_site_symmetry_A
_geom_hbond_distance_DH
_geom_hbond_distance_HA
_geom_hbond_distance_DA
_geom_hbond_angle_DHA
O2 H2 O1A . 0.814(19) 2.08(2) 2.868(3) 163(4)
N1 H1 O8P . 0.878(19) 1.85(2) 2.720(4) 173(4)
O2A H2' O1 1_455 0.81(2) 2.17(3) 2.938(4) 160(5)
N1A H1' O3P 2_557 0.868(19) 1.81(2) 2.659(4) 165(4)
O2P H2P O6P 1_556 0.821(19) 1.69(2) 2.505(3) 172(5)
O4P H4P O8P . 0.829(19) 1.78(2) 2.601(4) 170(5)
O5P H5P O3P . 0.816(19) 1.81(2) 2.609(4) 165(5)
O7P H7P O1P 1_554 0.83(2) 1.88(5) 2.552(4) 136(6)
O1W H1W O1P . 0.825(19) 1.98(2) 2.798(4) 172(5)
O1W H2W O2 . 0.817(19) 2.06(2) 2.862(4) 167(4)
